data_4060122
loop_
_publ_author_name
'Masaaki Okazaki'

_journal_name_full Organometallics
_journal_paper_doi 10.1021/om0492294
_journal_year 2005
_chemical_formula_sum 'C26 H35 Fe O2 P Si'
_chemical_formula_weight 494.45
_chemical_name_common complex3
_space_group_IT_number 15
_symmetry_cell_setting monoclinic
_symmetry_space_group_name_Hall '-C 2yc'
_symmetry_space_group_name_H-M 'C 1 2/c 1'
_atom_sites_solution_hydrogens geom
_atom_sites_solution_primary direct
_atom_sites_solution_secondary difmap
_cell_angle_alpha 90.00
_cell_angle_beta 89.3244(14)
_cell_angle_gamma 90.00
_cell_formula_units_Z 8
_cell_length_a 17.8808(5)
_cell_length_b 8.6468(3)
_cell_length_c 32.4251(11)
_cell_measurement_reflns_used 14651
_cell_measurement_temperature 150(2)
_cell_measurement_theta_max 50.67
_cell_measurement_theta_min 4.56
_cell_volume 5013.0(3)
_diffrn_ambient_temperature 150(2)
_diffrn_detector_area_resol_mean ?
_diffrn_measurement_device_type 'Rigaku RAXIS-RAPID Imaging Plate'
_diffrn_measurement_method \w
_diffrn_radiation_monochromator graphite
_diffrn_radiation_probe x-ray
_diffrn_radiation_type MoK\a
_diffrn_radiation_wavelength 0.71069
_diffrn_reflns_av_R_equivalents 0.0317
_diffrn_reflns_av_sigmaI/netI 0.0235
_diffrn_reflns_limit_h_max 21
_diffrn_reflns_limit_h_min -19
_diffrn_reflns_limit_k_max 10
_diffrn_reflns_limit_k_min -9
_diffrn_reflns_limit_l_max 39
_diffrn_reflns_limit_l_min -38
_diffrn_reflns_number 15055
_diffrn_reflns_theta_max 25.35
_diffrn_reflns_theta_min 1.26
_diffrn_source 'fine-focus sealed tube'
_diffrn_standards_decay_% 'not measured'
_diffrn_standards_interval_count 'not measured'
_diffrn_standards_interval_time 'not measured'
_diffrn_standards_number 'not measured'
_exptl_absorpt_coefficient_mu 0.733
_exptl_absorpt_correction_T_max 0.9642
_exptl_absorpt_correction_T_min 0.8672
_exptl_absorpt_correction_type integration
_exptl_absorpt_process_details '(Higashi, 1999)'
_exptl_crystal_colour yellow
_exptl_crystal_density_diffrn 1.310
_exptl_crystal_density_meas ?
_exptl_crystal_density_method 'not measured'
_exptl_crystal_description block
_exptl_crystal_F_000 2096
_exptl_crystal_size_max 0.20
_exptl_crystal_size_mid 0.15
_exptl_crystal_size_min 0.05
_refine_ls_extinction_coef ?
_refine_ls_extinction_method none
_refine_ls_goodness_of_fit_ref 1.213
_refine_ls_hydrogen_treatment mixed
_refine_ls_matrix_type full
_refine_ls_number_parameters 292
_refine_ls_number_reflns 4407
_refine_ls_number_restraints 0
_refine_ls_restrained_S_all 1.213
_refine_ls_R_factor_all 0.0567
_refine_ls_R_factor_gt 0.0459
_refine_ls_shift/su_max 0.001
_refine_ls_shift/su_mean 0.000
_refine_ls_structure_factor_coef Fsqd
_refine_ls_weighting_details 'calc w=1/[\s^2^(Fo^2^)+(0.0106P)^2^+18.3852P] where P=(Fo^2^+2Fc^2^)/3'
_refine_ls_weighting_scheme calc
_refine_ls_wR_factor_gt 0.0836
_refine_ls_wR_factor_ref 0.0870
_reflns_number_gt 3869
_reflns_number_total 4407
_reflns_threshold_expression >2sigma(I)
_cod_original_sg_symbol_H-M 'C 2/c'
_cod_database_code 4060122

loop_
_symmetry_equiv_pos_as_xyz
'x, y, z'
'-x, y, -z+1/2'
'x+1/2, y+1/2, z'
'-x+1/2, y+1/2, -z+1/2'
'-x, -y, -z'
'x, -y, z-1/2'
'-x+1/2, -y+1/2, -z'
'x+1/2, -y+1/2, z-1/2'

loop_
_atom_site_label
_atom_site_type_symbol
_atom_site_fract_x
_atom_site_fract_y
_atom_site_fract_z
_atom_site_U_iso_or_equiv
_atom_site_adp_type
_atom_site_occupancy
_atom_site_symmetry_multiplicity
_atom_site_calc_flag
_atom_site_refinement_flags
_atom_site_disorder_assembly
_atom_site_disorder_group
Fe1 Fe 0.11161(2) 0.14312(5) 0.648483(12) 0.02009(11) Uani 1 1 d . . .
Si1 Si 0.23673(4) 0.20541(11) 0.65605(3) 0.0248(2) Uani 1 1 d . . .
P1 P 0.13642(4) -0.05832(9) 0.61174(2) 0.01893(16) Uani 1 1 d . . .
H1 H 0.1545(15) -0.186(3) 0.6318(9) 0.021(8) Uiso 1 1 d . . .
C1 C 0.11544(16) 0.2669(4) 0.60692(9) 0.0250(7) Uani 1 1 d . . .
O1 O 0.11529(13) 0.3524(3) 0.57894(7) 0.0379(6) Uani 1 1 d . . .
C2 C 0.29517(18) 0.2358(5) 0.60815(10) 0.0407(9) Uani 1 1 d . . .
H2 H 0.2675 0.2999 0.5886 0.061 Uiso 1 1 calc R . .
H3 H 0.3065 0.1355 0.5955 0.061 Uiso 1 1 calc R . .
H4 H 0.3419 0.2878 0.6154 0.061 Uiso 1 1 calc R . .
C3 C 0.29206(18) 0.0661(4) 0.68803(12) 0.0417(9) Uani 1 1 d . . .
H5 H 0.3443 0.0998 0.6889 0.063 Uiso 1 1 calc R . .
H6 H 0.2894 -0.0373 0.6758 0.063 Uiso 1 1 calc R . .
H7 H 0.2713 0.0632 0.7161 0.063 Uiso 1 1 calc R . .
O2 O 0.24847(12) 0.3725(3) 0.68198(7) 0.0348(5) Uani 1 1 d . . .
C4 C 0.2411(2) 0.5153(5) 0.66226(13) 0.0526(11) Uani 1 1 d . . .
H8 H 0.2861 0.5362 0.6457 0.079 Uiso 1 1 calc R . .
H9 H 0.2346 0.5968 0.6830 0.079 Uiso 1 1 calc R . .
H10 H 0.1974 0.5129 0.6443 0.079 Uiso 1 1 calc R . .
C5 C 0.07539(17) 0.0275(4) 0.70332(9) 0.0281(7) Uani 1 1 d . . .
C6 C 0.01393(16) 0.0367(4) 0.67518(9) 0.0320(8) Uani 1 1 d . . .
C7 C 0.00043(17) 0.1930(5) 0.66663(10) 0.0362(9) Uani 1 1 d . . .
C8 C 0.05173(19) 0.2841(5) 0.68992(10) 0.0371(8) Uani 1 1 d . . .
C9 C 0.09679(17) 0.1806(4) 0.71341(9) 0.0310(8) Uani 1 1 d . . .
C10 C 0.1046(2) -0.1185(5) 0.72231(11) 0.0423(9) Uani 1 1 d . . .
H11 H 0.1524 -0.0974 0.7356 0.063 Uiso 1 1 calc R . .
H12 H 0.1119 -0.1969 0.7008 0.063 Uiso 1 1 calc R . .
H13 H 0.0685 -0.1566 0.7429 0.063 Uiso 1 1 calc R . .
C11 C -0.0341(2) -0.0973(5) 0.66311(11) 0.0490(11) Uani 1 1 d . . .
H14 H -0.0753 -0.1086 0.6831 0.073 Uiso 1 1 calc R . .
H15 H -0.0040 -0.1920 0.6627 0.073 Uiso 1 1 calc R . .
H16 H -0.0545 -0.0789 0.6356 0.073 Uiso 1 1 calc R . .
C12 C -0.0607(2) 0.2572(6) 0.63965(12) 0.0598(13) Uani 1 1 d . . .
H17 H -0.0743 0.1800 0.6189 0.090 Uiso 1 1 calc R . .
H18 H -0.0427 0.3511 0.6258 0.090 Uiso 1 1 calc R . .
H19 H -0.1046 0.2822 0.6567 0.090 Uiso 1 1 calc R . .
C13 C 0.0513(3) 0.4582(5) 0.69312(14) 0.0657(13) Uani 1 1 d . . .
H20 H 0.0108 0.4909 0.7117 0.099 Uiso 1 1 calc R . .
H21 H 0.0437 0.5030 0.6657 0.099 Uiso 1 1 calc R . .
H22 H 0.0993 0.4936 0.7040 0.099 Uiso 1 1 calc R . .
C14 C 0.1457(2) 0.2263(5) 0.74888(10) 0.0483(11) Uani 1 1 d . . .
H23 H 0.1142 0.2525 0.7728 0.072 Uiso 1 1 calc R . .
H24 H 0.1760 0.3162 0.7410 0.072 Uiso 1 1 calc R . .
H25 H 0.1786 0.1399 0.7559 0.072 Uiso 1 1 calc R . .
C15 C 0.05923(15) -0.1360(4) 0.58098(8) 0.0208(6) Uani 1 1 d . . .
C16 C 0.00957(16) -0.0353(4) 0.56200(9) 0.0257(7) Uani 1 1 d . . .
H26 H 0.0148 0.0732 0.5654 0.031 Uiso 1 1 calc R . .
C17 C -0.04792(17) -0.0944(4) 0.53801(9) 0.0299(8) Uani 1 1 d . . .
H27 H -0.0818 -0.0258 0.5250 0.036 Uiso 1 1 calc R . .
C18 C -0.05584(18) -0.2514(4) 0.53300(10) 0.0343(8) Uani 1 1 d . . .
H28 H -0.0952 -0.2908 0.5166 0.041 Uiso 1 1 calc R . .
C19 C -0.00706(18) -0.3514(4) 0.55165(10) 0.0352(8) Uani 1 1 d . . .
H29 H -0.0128 -0.4598 0.5481 0.042 Uiso 1 1 calc R . .
C20 C 0.05093(17) -0.2943(4) 0.57576(9) 0.0271(7) Uani 1 1 d . . .
H30 H 0.0847 -0.3637 0.5886 0.033 Uiso 1 1 calc R . .
C21 C 0.20977(15) -0.0684(4) 0.57201(8) 0.0206(6) Uani 1 1 d . . .
C22 C 0.26989(16) -0.1682(4) 0.57541(10) 0.0305(7) Uani 1 1 d . . .
H31 H 0.2744 -0.2324 0.5990 0.037 Uiso 1 1 calc R . .
C23 C 0.32396(17) -0.1743(4) 0.54398(11) 0.0382(9) Uani 1 1 d . . .
H32 H 0.3653 -0.2427 0.5463 0.046 Uiso 1 1 calc R . .
C24 C 0.31774(18) -0.0823(4) 0.50983(10) 0.0370(9) Uani 1 1 d . . .
H33 H 0.3549 -0.0869 0.4887 0.044 Uiso 1 1 calc R . .
C25 C 0.25795(18) 0.0170(4) 0.50595(10) 0.0337(8) Uani 1 1 d . . .
H34 H 0.2537 0.0802 0.4821 0.040 Uiso 1 1 calc R . .
C26 C 0.20401(16) 0.0241(4) 0.53703(9) 0.0249(7) Uani 1 1 d . . .
H35 H 0.1628 0.0927 0.5344 0.030 Uiso 1 1 calc R . .
